data_4320017
loop_
_publ_author_name
'Junichi Omata'
'Takayuki Ishida'
'Daisuke Hashizume'
'Fujiko Iwasaki'
'Takashi Nogami'

_publ_contact_author
;
    Takayuki ISHIDA
    Department of Applied Physics and Chemistry, The University of 
    Electro-Communications, Chofu, Tokyo 182-8585, Japan
;
_publ_contact_author_email 'ishi@pc.uec.ac.jp '
_publ_contact_author_fax ' +81 424 43 5501 '
_publ_contact_author_phone ' +81 424 43 5490 '
_publ_section_title
;
 Radical-Copper Wheels: Structure and Magnetism of Hexanuclear Hybrid
 Arrays
;
_journal_name_full 'Inorganic Chemistry'
_journal_page_first 3954
_journal_page_last 3958
_journal_paper_doi 10.1021/ic001462g
_journal_volume 40
_journal_year 2001
_chemical_formula_moiety 'C11 H15 Br2 Cu N4 O2, 0.3(H2 O)'
_chemical_formula_sum 'C11 H15.6 Br2 Cu N4 O2.3'
_chemical_formula_weight 464.02
_chemical_name_systematic
; 
 Dibromo(4-pyrimidinylnitronylnitroxide)copper(II)
;
_space_group_IT_number 148
_symmetry_cell_setting trigonal
_symmetry_space_group_name_Hall '-R 3'
_symmetry_space_group_name_H-M 'R -3 :H'
_atom_sites_solution_hydrogens geom
_atom_sites_solution_primary direct
_atom_sites_solution_secondary difmap
_audit_creation_method SHELXL-97
_cell_angle_alpha 90
_cell_angle_beta 90
_cell_angle_gamma 120
_cell_formula_units_Z 18
_cell_length_a 28.172(2)
_cell_length_b 28.172(2)
_cell_length_c 12.590(2)
_cell_measurement_reflns_used 18092
_cell_measurement_temperature 296
_cell_measurement_theta_max 27.5
_cell_measurement_theta_min 1.8
_cell_volume 8653.5(16)
_computing_cell_refinement 'Rapid Auto (Higashi, 1998)'
_computing_data_collection 'Rapid Auto (Higashi, 1998)'
_computing_data_reduction 'Rapid Auto (Higashi, 1998)'
_computing_molecular_graphics 'SV (Nemoto & Ohashi, 1993)'
_computing_publication_material 'SHELXL-97 (Sheldrick, 1997)'
_computing_structure_refinement 'SHELXL-97 (Sheldrick, 1997)'
_computing_structure_solution 'SAPI 91 (Hai-Fu, 1991)'
_diffrn_ambient_temperature 296
_diffrn_detector_area_resol_mean 100
_diffrn_measured_fraction_theta_full 0.999
_diffrn_measured_fraction_theta_max 0.999
_diffrn_measurement_device_type 'Rigaku RAXIS-RAPID'
_diffrn_measurement_method Oscillation
_diffrn_radiation_monochromator graphite
_diffrn_radiation_source 'normal-focus sealed tube'
_diffrn_radiation_type MoK\a
_diffrn_radiation_wavelength 0.71073
_diffrn_reflns_av_R_equivalents 0.154
_diffrn_reflns_av_sigmaI/netI 0.3624
_diffrn_reflns_limit_h_max 19
_diffrn_reflns_limit_h_min -18
_diffrn_reflns_limit_k_max 36
_diffrn_reflns_limit_k_min -7
_diffrn_reflns_limit_l_max 16
_diffrn_reflns_limit_l_min -14
_diffrn_reflns_number 25081
_diffrn_reflns_theta_full 27.5
_diffrn_reflns_theta_max 27.5
_diffrn_reflns_theta_min 2.32
_exptl_absorpt_coefficient_mu 5.298
_exptl_absorpt_correction_T_max 0.8423
_exptl_absorpt_correction_T_min 0.6615
_exptl_absorpt_correction_type numerical
_exptl_absorpt_process_details
;
 Numabs - Numerical absorption correction based on 
 crystal shape (Higashi, T, 1999).
;
_exptl_crystal_colour black
_exptl_crystal_density_diffrn 1.605
_exptl_crystal_density_method 'not measured'
_exptl_crystal_description needle
_exptl_crystal_F_000 4092
_exptl_crystal_size_max 0.2
_exptl_crystal_size_mid 0.1
_exptl_crystal_size_min 0.1
_refine_diff_density_max 0.608
_refine_diff_density_min -0.683
_refine_diff_density_rms 0.111
_refine_ls_extinction_method none
_refine_ls_goodness_of_fit_ref 0.716
_refine_ls_hydrogen_treatment constr
_refine_ls_matrix_type full
_refine_ls_number_parameters 190
_refine_ls_number_reflns 4407
_refine_ls_number_restraints 5
_refine_ls_restrained_S_all 0.715
_refine_ls_R_factor_all 0.2323
_refine_ls_R_factor_gt 0.0576
_refine_ls_shift/su_max 0.000
_refine_ls_shift/su_mean 0.000
_refine_ls_structure_factor_coef Fsqd
_refine_ls_weighting_details 'calc w=1/[\s^2^(Fo^2^)+(0.0299P)^2^] where P=(Fo^2^+2Fc^2^)/3'
_refine_ls_weighting_scheme calc
_refine_ls_wR_factor_gt 0.1024
_refine_ls_wR_factor_ref 0.1319
_reflns_number_gt 1230
_reflns_number_total 4407
_reflns_threshold_expression >2\s(I)
_cod_data_source_file ic001462g.cif
_cod_data_source_block '[Cu(4-PMNN)Br_2]'
_cod_original_cell_volume 8653(2)
_cod_original_sg_symbol_H-M 'R -3'
_cod_database_code 4320017

loop_
_symmetry_equiv_pos_as_xyz
'x, y, z'
'-y, x-y, z'
'-x+y, -x, z'
'x+2/3, y+1/3, z+1/3'
'-y+2/3, x-y+1/3, z+1/3'
'-x+y+2/3, -x+1/3, z+1/3'
'x+1/3, y+2/3, z+2/3'
'-y+1/3, x-y+2/3, z+2/3'
'-x+y+1/3, -x+2/3, z+2/3'
'-x, -y, -z'
'y, -x+y, -z'
'x-y, x, -z'
'-x+2/3, -y+1/3, -z+1/3'
'y+2/3, -x+y+1/3, -z+1/3'
'x-y+2/3, x+1/3, -z+1/3'
'-x+1/3, -y+2/3, -z+2/3'
'y+1/3, -x+y+2/3, -z+2/3'
'x-y+1/3, x+2/3, -z+2/3'

loop_
_atom_site_label
_atom_site_type_symbol
_atom_site_fract_x
_atom_site_fract_y
_atom_site_fract_z
_atom_site_U_iso_or_equiv
_atom_site_adp_type
_atom_site_occupancy
_atom_site_symmetry_multiplicity
_atom_site_calc_flag
_atom_site_refinement_flags
_atom_site_disorder_assembly
_atom_site_disorder_group
Br1 Br 0.13387(5) 0.22281(6) 0.19075(9) 0.0739(5) Uani 1 1 d . . .
Br2 Br 0.14706(6) 0.21218(6) -0.18319(9) 0.0675(4) Uani 1 1 d . . .
Cu1 Cu 0.14983(5) 0.23238(5) 0.00274(9) 0.0352(3) Uani 1 1 d . . .
O1 O 0.2115(2) 0.3206(2) -0.0110(5) 0.0367(16) Uani 1 1 d . . .
O2 O 0.3309(3) 0.3309(3) 0.2487(6) 0.067(2) Uani 1 1 d . . .
N1 N 0.2156(3) 0.2231(3) 0.0266(5) 0.0236(17) Uani 1 1 d . . .
N2 N 0.2480(3) 0.1602(3) 0.0208(6) 0.033(2) Uani 1 1 d . . .
N3 N 0.2447(3) 0.3371(3) 0.0681(6) 0.0319(19) Uani 1 1 d . . .
N4 N 0.3014(3) 0.3419(3) 0.1900(6) 0.039(2) Uani 1 1 d . . .
C1 C 0.2121(4) 0.1759(4) -0.0003(8) 0.037(3) Uani 1 1 d . . .
H1 H 0.1811 0.1514 -0.0382 0.045 Uiso 1 1 calc R . .
C2 C 0.2943(3) 0.1962(4) 0.0706(7) 0.033(2) Uani 1 1 d . . .
H2 H 0.3205 0.1863 0.0861 0.039 Uiso 1 1 calc R . .
C3 C 0.3040(4) 0.2476(4) 0.0993(7) 0.030(2) Uani 1 1 d . . .
H3 H 0.3366 0.2731 0.1313 0.035 Uiso 1 1 calc R . .
C4 C 0.2630(4) 0.2594(4) 0.0782(7) 0.030(2) Uani 1 1 d . . .
C5 C 0.2690(3) 0.3113(3) 0.1113(7) 0.023(2) Uani 1 1 d . . .
C6 C 0.2640(3) 0.3925(4) 0.1162(7) 0.040(3) Uani 1 1 d D . .
C7 C 0.2960(4) 0.3920(4) 0.2117(7) 0.047(3) Uani 1 1 d D . .
C8 C 0.2150(4) 0.3994(5) 0.1420(10) 0.092(5) Uani 1 1 d D . .
H8A H 0.1928 0.3732 0.1952 0.138 Uiso 1 1 calc R . .
H8B H 0.1936 0.3935 0.0790 0.138 Uiso 1 1 calc R . .
H8C H 0.2277 0.4358 0.1682 0.138 Uiso 1 1 calc R . .
C9 C 0.2984(5) 0.4343(4) 0.0308(8) 0.085(4) Uani 1 1 d D . .
H9A H 0.3299 0.4308 0.0146 0.128 Uiso 1 1 calc R . .
H9B H 0.3102 0.4706 0.0563 0.128 Uiso 1 1 calc R . .
H9C H 0.2768 0.4276 -0.0322 0.128 Uiso 1 1 calc R . .
C10 C 0.2654(5) 0.3800(5) 0.3173(8) 0.117(6) Uani 1 1 d D . .
H10A H 0.2886 0.3802 0.3734 0.176 Uiso 1 1 calc R . .
H10B H 0.2329 0.3446 0.3140 0.176 Uiso 1 1 calc R . .
H10C H 0.2556 0.4074 0.3308 0.176 Uiso 1 1 calc R . .
C11 C 0.3539(4) 0.4411(4) 0.2237(10) 0.110(6) Uani 1 1 d D . .
H11A H 0.3728 0.4483 0.1570 0.165 Uiso 1 1 calc R . .
H11B H 0.3734 0.4331 0.2766 0.165 Uiso 1 1 calc R . .
H11C H 0.3518 0.4727 0.2451 0.165 Uiso 1 1 calc R . .
OW1 O 0.0751(11) 0.1131(15) 0.025(3) 0.146(16) Uani 0.30 1 d P . .

loop_
_atom_site_aniso_label
_atom_site_aniso_U_11
_atom_site_aniso_U_22
_atom_site_aniso_U_33
_atom_site_aniso_U_23
_atom_site_aniso_U_13
_atom_site_aniso_U_12
Br1 0.0668(10) 0.1258(13) 0.0506(8) 0.0213(8) 0.0159(7) 0.0643(9)
Br2 0.0825(10) 0.0992(11) 0.0469(7) -0.0186(7) -0.0137(7) 0.0651(9)
Cu1 0.0268(7) 0.0358(8) 0.0443(7) -0.0021(6) -0.0035(6) 0.0165(7)
O1 0.031(4) 0.025(4) 0.052(4) 0.000(3) -0.010(4) 0.013(3)
O2 0.090(6) 0.058(5) 0.075(6) -0.033(4) -0.051(5) 0.054(5)
N1 0.027(5) 0.016(4) 0.029(4) -0.005(3) 0.002(4) 0.012(4)
N2 0.036(5) 0.027(5) 0.046(5) 0.000(4) 0.000(4) 0.024(4)
N3 0.016(4) 0.022(5) 0.048(5) -0.011(4) -0.010(4) 0.002(4)
N4 0.044(6) 0.028(5) 0.048(5) -0.015(4) -0.024(5) 0.020(5)
C1 0.030(6) 0.026(6) 0.057(7) -0.017(5) -0.012(5) 0.015(5)
C2 0.013(5) 0.035(6) 0.053(6) -0.004(5) -0.010(5) 0.015(5)
C3 0.025(6) 0.029(6) 0.033(5) -0.002(5) -0.002(5) 0.013(5)
C4 0.032(6) 0.018(5) 0.043(6) 0.008(5) 0.007(5) 0.016(5)
C5 0.021(5) 0.014(5) 0.036(6) 0.001(4) -0.001(4) 0.010(4)
C6 0.039(7) 0.037(7) 0.051(7) -0.010(5) -0.026(5) 0.024(6)
C7 0.054(7) 0.041(7) 0.058(7) -0.013(6) -0.016(6) 0.033(6)
C8 0.072(10) 0.121(12) 0.119(12) -0.062(10) -0.041(9) 0.074(9)
C9 0.144(13) 0.035(8) 0.069(9) -0.013(7) -0.036(9) 0.040(9)
C10 0.212(18) 0.178(16) 0.061(10) 0.005(10) 0.008(11) 0.173(15)
C11 0.075(10) 0.050(9) 0.191(16) -0.003(9) -0.077(10) 0.021(8)
OW1 0.047(19) 0.21(4) 0.19(4) -0.13(3) -0.01(2) 0.07(2)

loop_
_atom_type_symbol
_atom_type_description
_atom_type_scat_dispersion_real
_atom_type_scat_dispersion_imag
_atom_type_scat_source
C C 0.0033 0.0016 'International Tables Vol C Tables 4.2.6.8 and 6.1.1.4'
H H 0.0000 0.0000 'International Tables Vol C Tables 4.2.6.8 and 6.1.1.4'
N N 0.0061 0.0033 'International Tables Vol C Tables 4.2.6.8 and 6.1.1.4'
O O 0.0106 0.0060 'International Tables Vol C Tables 4.2.6.8 and 6.1.1.4'
Cu Cu 0.3201 1.2651 'International Tables Vol C Tables 4.2.6.8 and 6.1.1.4'
Br Br -0.2901 2.4595 'International Tables Vol C Tables 4.2.6.8 and 6.1.1.4'

loop_
_geom_angle_atom_site_label_1
_geom_angle_atom_site_label_2
_geom_angle_atom_site_label_3
_geom_angle
_geom_angle_site_symmetry_1
_geom_angle_site_symmetry_3
_geom_angle_publ_flag
N1 Cu1 N2 175.6(3) . 12 ?
N1 Cu1 O1 84.3(2) . . ?
N2 Cu1 O1 91.4(3) 12 . ?
N1 Cu1 Br1 88.3(2) . . ?
N2 Cu1 Br1 92.0(2) 12 . ?
O1 Cu1 Br1 101.60(17) . . ?
N1 Cu1 Br2 92.1(2) . . ?
N2 Cu1 Br2 88.8(2) 12 . ?
O1 Cu1 Br2 95.97(17) . . ?
Br1 Cu1 Br2 162.39(7) . . ?
N3 O1 Cu1 111.5(5) . . ?
C1 N1 C4 115.2(7) . . ?
C1 N1 Cu1 118.6(6) . . ?
C4 N1 Cu1 125.9(6) . . ?
C1 N2 C2 117.3(8) . . ?
C1 N2 Cu1 123.0(6) . 11 ?
C2 N2 Cu1 119.3(6) . 11 ?
O1 N3 C5 126.6(7) . . ?
O1 N3 C6 120.7(7) . . ?
C5 N3 C6 112.5(7) . . ?
O2 N4 C5 126.8(8) . . ?
O2 N4 C7 120.5(7) . . ?
C5 N4 C7 112.4(7) . . ?
N2 C1 N1 126.8(8) . . ?
N2 C1 H1 116.6 . . ?
N1 C1 H1 116.6 . . ?
N2 C2 C3 121.5(8) . . ?
N2 C2 H2 119.3 . . ?
C3 C2 H2 119.3 . . ?
C4 C3 C2 116.9(8) . . ?
C4 C3 H3 121.5 . . ?
C2 C3 H3 121.5 . . ?
N1 C4 C3 122.1(8) . . ?
N1 C4 C5 118.0(8) . . ?
C3 C4 C5 119.9(9) . . ?
N4 C5 N3 108.8(8) . . ?
N4 C5 C4 124.4(8) . . ?
N3 C5 C4 126.8(8) . . ?
N3 C6 C7 102.8(7) . . ?
N3 C6 C8 109.9(8) . . ?
C7 C6 C8 114.5(8) . . ?
N3 C6 C9 106.1(7) . . ?
C7 C6 C9 114.5(8) . . ?
C8 C6 C9 108.6(9) . . ?
C6 C7 N4 101.6(7) . . ?
C6 C7 C10 115.1(8) . . ?
N4 C7 C10 104.9(8) . . ?
C6 C7 C11 116.3(8) . . ?
N4 C7 C11 107.5(8) . . ?
C10 C7 C11 110.1(6) . . ?
C6 C8 H8A 109.5 . . ?
C6 C8 H8B 109.5 . . ?
H8A C8 H8B 109.5 . . ?
C6 C8 H8C 109.5 . . ?
H8A C8 H8C 109.5 . . ?
H8B C8 H8C 109.5 . . ?
C6 C9 H9A 109.5 . . ?
C6 C9 H9B 109.5 . . ?
H9A C9 H9B 109.5 . . ?
C6 C9 H9C 109.5 . . ?
H9A C9 H9C 109.5 . . ?
H9B C9 H9C 109.5 . . ?
C7 C10 H10A 109.5 . . ?
C7 C10 H10B 109.5 . . ?
H10A C10 H10B 109.5 . . ?
C7 C10 H10C 109.5 . . ?
H10A C10 H10C 109.5 . . ?
H10B C10 H10C 109.5 . . ?
C7 C11 H11A 109.5 . . ?
C7 C11 H11B 109.5 . . ?
H11A C11 H11B 109.5 . . ?
C7 C11 H11C 109.5 . . ?
H11A C11 H11C 109.5 . . ?
H11B C11 H11C 109.5 . . ?

loop_
_geom_bond_atom_site_label_1
_geom_bond_atom_site_label_2
_geom_bond_distance
_geom_bond_site_symmetry_2
_geom_bond_publ_flag
Br1 Cu1 2.3992(18) . ?
Br2 Cu1 2.4010(18) . ?
Cu1 N1 2.020(7) . ?
Cu1 N2 2.025(7) 12 ?
Cu1 O1 2.216(6) . ?
O1 N3 1.284(8) . ?
O2 N4 1.262(9) . ?
N1 C1 1.326(10) . ?
N1 C4 1.372(10) . ?
N2 C1 1.317(10) . ?
N2 C2 1.342(10) . ?
N2 Cu1 2.025(7) 11 ?
N3 C5 1.337(10) . ?
N3 C6 1.498(11) . ?
N4 C5 1.330(10) . ?
N4 C7 1.519(11) . ?
C1 H1 0.9300 . ?
C2 C3 1.381(11) . ?
C2 H2 0.9300 . ?
C3 C4 1.378(11) . ?
C3 H3 0.9300 . ?
C4 C5 1.448(11) . ?
C6 C7 1.507(11) . ?
C6 C8 1.522(5) . ?
C6 C9 1.531(5) . ?
C7 C10 1.527(5) . ?
C7 C11 1.529(5) . ?
C8 H8A 0.9600 . ?
C8 H8B 0.9600 . ?
C8 H8C 0.9600 . ?
C9 H9A 0.9600 . ?
C9 H9B 0.9600 . ?
C9 H9C 0.9600 . ?
C10 H10A 0.9600 . ?
C10 H10B 0.9600 . ?
C10 H10C 0.9600 . ?
C11 H11A 0.9600 . ?
C11 H11B 0.9600 . ?
C11 H11C 0.9600 . ?

loop_
_geom_torsion_atom_site_label_1
_geom_torsion_atom_site_label_2
_geom_torsion_atom_site_label_3
_geom_torsion_atom_site_label_4
_geom_torsion
_geom_torsion_site_symmetry_1
_geom_torsion_site_symmetry_2
_geom_torsion_site_symmetry_3
_geom_torsion_site_symmetry_4
_geom_torsion_publ_flag
N1 Cu1 O1 N3 -51.1(5) . . . . ?
N2 Cu1 O1 N3 128.4(6) 12 . . . ?
Br1 Cu1 O1 N3 36.0(5) . . . . ?
Br2 Cu1 O1 N3 -142.7(5) . . . . ?
N2 Cu1 N1 C1 -159(4) 12 . . . ?
O1 Cu1 N1 C1 -152.5(7) . . . . ?
Br1 Cu1 N1 C1 105.7(7) . . . . ?
Br2 Cu1 N1 C1 -56.7(7) . . . . ?
N2 Cu1 N1 C4 27(4) 12 . . . ?
O1 Cu1 N1 C4 34.2(7) . . . . ?
Br1 Cu1 N1 C4 -67.6(7) . . . . ?
Br2 Cu1 N1 C4 130.0(7) . . . . ?
Cu1 O1 N3 C5 44.5(10) . . . . ?
Cu1 O1 N3 C6 -140.9(6) . . . . ?
C2 N2 C1 N1 -3.3(15) . . . . ?
Cu1 N2 C1 N1 169.5(7) 11 . . . ?
C4 N1 C1 N2 2.8(14) . . . . ?
Cu1 N1 C1 N2 -171.2(8) . . . . ?
C1 N2 C2 C3 0.5(14) . . . . ?
Cu1 N2 C2 C3 -172.6(6) 11 . . . ?
N2 C2 C3 C4 2.5(13) . . . . ?
C1 N1 C4 C3 0.6(13) . . . . ?
Cu1 N1 C4 C3 174.1(6) . . . . ?
C1 N1 C4 C5 -179.0(8) . . . . ?
Cu1 N1 C4 C5 -5.5(11) . . . . ?
C2 C3 C4 N1 -3.0(13) . . . . ?
C2 C3 C4 C5 176.6(8) . . . . ?
O2 N4 C5 N3 -179.7(9) . . . . ?
C7 N4 C5 N3 5.6(10) . . . . ?
O2 N4 C5 C4 -1.1(15) . . . . ?
C7 N4 C5 C4 -175.8(8) . . . . ?
O1 N3 C5 N4 178.6(8) . . . . ?
C6 N3 C5 N4 3.6(10) . . . . ?
O1 N3 C5 C4 0.0(14) . . . . ?
C6 N3 C5 C4 -175.0(8) . . . . ?
N1 C4 C5 N4 156.1(8) . . . . ?
C3 C4 C5 N4 -23.5(13) . . . . ?
N1 C4 C5 N3 -25.5(13) . . . . ?
C3 C4 C5 N3 154.8(9) . . . . ?
O1 N3 C6 C7 173.8(7) . . . . ?
C5 N3 C6 C7 -10.9(9) . . . . ?
O1 N3 C6 C8 51.5(11) . . . . ?
C5 N3 C6 C8 -133.2(9) . . . . ?
O1 N3 C6 C9 -65.7(10) . . . . ?
C5 N3 C6 C9 109.7(8) . . . . ?
N3 C6 C7 N4 12.5(8) . . . . ?
C8 C6 C7 N4 131.6(9) . . . . ?
C9 C6 C7 N4 -102.0(9) . . . . ?
N3 C6 C7 C10 -100.2(9) . . . . ?
C8 C6 C7 C10 19.0(12) . . . . ?
C9 C6 C7 C10 145.3(9) . . . . ?
N3 C6 C7 C11 129.0(9) . . . . ?
C8 C6 C7 C11 -111.9(11) . . . . ?
C9 C6 C7 C11 14.4(12) . . . . ?
O2 N4 C7 C6 173.0(8) . . . . ?
C5 N4 C7 C6 -12.0(10) . . . . ?
O2 N4 C7 C10 -66.9(11) . . . . ?
C5 N4 C7 C10 108.2(9) . . . . ?
O2 N4 C7 C11 50.3(11) . . . . ?
C5 N4 C7 C11 -134.7(8) . . . . ?
